data_4079495
loop_
_publ_author_name
'Leung, Wing-Por'
'Chiu, Wang-Kin'
'Mak, Thomas C. W.'

_publ_section_title
;
 Synthesis and Structural Characterization of Metallogermylenes,
 Cp-Substituted Germylene, and a Germanium(II)-Borane Adduct from
 Pyridyl-1-azaallyl Germanium(II) Chloride
;
_journal_issue 19
_journal_name_full Organometallics
_journal_page_first 6966
_journal_paper_doi 10.1021/om3007739
_journal_volume 31
_journal_year 2012
_chemical_formula_sum 'C37 H27 B Cl F15 Ge N2 Si2'
_chemical_formula_weight 959.64
_chemical_name_systematic
; 
 ? 
;
_space_group_IT_number 14
_symmetry_cell_setting monoclinic
_symmetry_space_group_name_Hall '-P 2ybc'
_symmetry_space_group_name_H-M 'P 1 21/c 1'
_atom_sites_solution_hydrogens geom
_atom_sites_solution_primary direct
_atom_sites_solution_secondary difmap
_audit_creation_method SHELXL-97
_cell_angle_alpha 90.00
_cell_angle_beta 110.645(5)
_cell_angle_gamma 90.00
_cell_formula_units_Z 4
_cell_length_a 19.850(6)
_cell_length_b 13.056(4)
_cell_length_c 16.452(5)
_cell_measurement_temperature 293(2)
_cell_volume 3990(2)
_computing_cell_refinement 'BRUKER SMART CCD DIFFRACTOMETER'
_computing_data_collection 'BRUKER SMART CCD DIFFRACTOMETER'
_computing_data_reduction 'BRUKER SMART CCD DIFFRACTOMETER'
_computing_molecular_graphics 'SIEMENS SHELXTL'
_computing_publication_material 'SIEMENS SHELXTL'
_computing_structure_refinement 'SHELXL-97 (Sheldrick, 1997)'
_computing_structure_solution 'SHELXS-97 (Sheldrick, 1990)'
_diffrn_ambient_temperature 293(2)
_diffrn_measured_fraction_theta_full 1.000
_diffrn_measured_fraction_theta_max 1.000
_diffrn_measurement_device_type 'BRUKER SMART CCD DIFFRACTOMETER'
_diffrn_measurement_method 'OMEGA SCAN'
_diffrn_radiation_monochromator graphite
_diffrn_radiation_source 'fine-focus sealed tube'
_diffrn_radiation_type MoK\a
_diffrn_radiation_wavelength 0.71073
_diffrn_reflns_av_R_equivalents 0.0563
_diffrn_reflns_av_sigmaI/netI 0.0527
_diffrn_reflns_limit_h_max 23
_diffrn_reflns_limit_h_min -22
_diffrn_reflns_limit_k_max 15
_diffrn_reflns_limit_k_min -9
_diffrn_reflns_limit_l_max 19
_diffrn_reflns_limit_l_min -18
_diffrn_reflns_number 20950
_diffrn_reflns_theta_full 25.00
_diffrn_reflns_theta_max 25.00
_diffrn_reflns_theta_min 1.10
_exptl_absorpt_coefficient_mu 0.996
_exptl_absorpt_correction_T_max 1.0000
_exptl_absorpt_correction_T_min 0.081232
_exptl_absorpt_correction_type none
_exptl_crystal_colour yellow
_exptl_crystal_density_diffrn 1.598
_exptl_crystal_density_method 'not measured'
_exptl_crystal_description block
_exptl_crystal_F_000 1920
_exptl_crystal_size_max 0.50
_exptl_crystal_size_mid 0.40
_exptl_crystal_size_min 0.30
_refine_diff_density_max 0.691
_refine_diff_density_min -0.699
_refine_diff_density_rms 0.075
_refine_ls_extinction_method none
_refine_ls_goodness_of_fit_ref 1.044
_refine_ls_hydrogen_treatment riding
_refine_ls_matrix_type full
_refine_ls_number_parameters 532
_refine_ls_number_reflns 7021
_refine_ls_number_restraints 0
_refine_ls_restrained_S_all 1.044
_refine_ls_R_factor_all 0.0575
_refine_ls_R_factor_gt 0.0409
_refine_ls_shift/su_max 0.002
_refine_ls_shift/su_mean 0.000
_refine_ls_structure_factor_coef Fsqd
_refine_ls_weighting_details 'calc w=1/[\s^2^(Fo^2^)+(0.0695P)^2^+0.6291P] where P=(Fo^2^+2Fc^2^)/3'
_refine_ls_weighting_scheme calc
_refine_ls_wR_factor_gt 0.1070
_refine_ls_wR_factor_ref 0.1227
_reflns_number_gt 5453
_reflns_number_total 7021
_reflns_threshold_expression >2sigma(I)
_cod_data_source_file om3007739_si_004.cif
_cod_data_source_block CWK25
_cod_depositor_comments
;
The following automatic conversions were performed:

'_symmetry_cell_setting' value 'Monoclinic' changed to 'monoclinic'
according to /home/saulius/struct/CIF-dictionaries/cif_core.dic
dictionary named 'cif_core.dic' version 2.4.2 from 2011-04-26.

Automatic conversion script
Id: cif_fix_values 1891 2012-01-12 08:04:46Z andrius 
;
_cod_original_sg_symbol_H-M P2(1)/c
_cod_database_code 4079495

loop_
_symmetry_equiv_pos_as_xyz
'x, y, z'
'-x, y+1/2, -z+1/2'
'-x, -y, -z'
'x, -y-1/2, z-1/2'

loop_
_atom_site_label
_atom_site_type_symbol
_atom_site_fract_x
_atom_site_fract_y
_atom_site_fract_z
_atom_site_U_iso_or_equiv
_atom_site_adp_type
_atom_site_occupancy
_atom_site_symmetry_multiplicity
_atom_site_calc_flag
_atom_site_refinement_flags
Ge1 Ge 0.301905(15) 1.02972(2) 0.393704(19) 0.03169(12) Uani 1 1 d .
B1 B 0.28128(17) 0.9239(3) 0.2846(2) 0.0339(8) Uani 1 1 d .
Cl1 Cl 0.39930(5) 0.97130(7) 0.49145(6) 0.0525(2) Uani 1 1 d .
Si1 Si 0.07361(4) 1.17264(8) 0.28461(6) 0.0452(2) Uani 1 1 d .
Si2 Si 0.36370(5) 1.23693(7) 0.50243(6) 0.0422(2) Uani 1 1 d .
F1 F 0.39917(11) 1.08505(16) 0.31811(14) 0.0591(6) Uani 1 1 d .
F2 F 0.50752(14) 1.0766(2) 0.2596(2) 0.0982(9) Uani 1 1 d .
F3 F 0.52257(13) 0.9141(3) 0.1648(2) 0.1029(10) Uani 1 1 d .
F4 F 0.42234(13) 0.7602(2) 0.12532(16) 0.0776(7) Uani 1 1 d .
F5 F 0.31307(11) 0.76908(16) 0.18169(14) 0.0583(5) Uani 1 1 d .
F6 F 0.39206(9) 0.76178(15) 0.36894(13) 0.0537(5) Uani 1 1 d .
F7 F 0.37831(12) 0.61248(16) 0.46891(15) 0.0686(6) Uani 1 1 d .
F8 F 0.25329(13) 0.58631(17) 0.49931(15) 0.0724(6) Uani 1 1 d .
F9 F 0.13904(11) 0.70952(17) 0.41730(15) 0.0658(6) Uani 1 1 d .
F10 F 0.15242(9) 0.86406(14) 0.32001(12) 0.0445(4) Uani 1 1 d .
F11 F 0.16346(10) 0.78412(15) 0.17380(12) 0.0493(5) Uani 1 1 d .
F12 F 0.06257(10) 0.83469(19) 0.02549(13) 0.0670(6) Uani 1 1 d .
F13 F 0.05804(12) 1.0259(2) -0.04205(13) 0.0767(8) Uani 1 1 d .
F14 F 0.15619(12) 1.16876(18) 0.04749(13) 0.0691(6) Uani 1 1 d .
F15 F 0.25470(11) 1.12198(15) 0.20097(12) 0.0532(5) Uani 1 1 d .
N1 N 0.23384(13) 1.00377(19) 0.45511(16) 0.0355(6) Uani 1 1 d .
N2 N 0.29922(12) 1.16949(18) 0.41417(15) 0.0326(6) Uani 1 1 d .
C1 C 0.2431(2) 0.9320(3) 0.5168(2) 0.0478(8) Uani 1 1 d .
H1A H 0.2847 0.8925 0.5341 0.057 Uiso 1 1 calc R
C2 C 0.1936(2) 0.9157(3) 0.5543(2) 0.0638(11) Uani 1 1 d .
H2A H 0.2001 0.8642 0.5954 0.077 Uiso 1 1 calc R
C3 C 0.1332(3) 0.9770(4) 0.5306(3) 0.0763(13) Uani 1 1 d .
H3A H 0.0987 0.9677 0.5561 0.092 Uiso 1 1 calc R
C4 C 0.1242(2) 1.0517(3) 0.4693(3) 0.0619(10) Uani 1 1 d .
H4A H 0.0835 1.0931 0.4537 0.074 Uiso 1 1 calc R
C5 C 0.17536(16) 1.0666(3) 0.4296(2) 0.0380(7) Uani 1 1 d .
C6 C 0.03517(19) 1.0426(3) 0.2478(3) 0.0674(12) Uani 1 1 d .
H6A H -0.0127 1.0496 0.2061 0.101 Uiso 1 1 calc R
H6B H 0.0336 1.0041 0.2968 0.101 Uiso 1 1 calc R
H6C H 0.0649 1.0075 0.2217 0.101 Uiso 1 1 calc R
C7 C 0.0116(2) 1.2417(3) 0.3299(3) 0.0695(12) Uani 1 1 d .
H7A H -0.0346 1.2504 0.2850 0.104 Uiso 1 1 calc R
H7B H 0.0315 1.3076 0.3513 0.104 Uiso 1 1 calc R
H7C H 0.0063 1.2024 0.3766 0.104 Uiso 1 1 calc R
C8 C 0.0728(2) 1.2427(3) 0.1862(2) 0.0643(11) Uani 1 1 d .
H8A H 0.0240 1.2518 0.1477 0.096 Uiso 1 1 calc R
H8B H 0.0989 1.2041 0.1573 0.096 Uiso 1 1 calc R
H8C H 0.0951 1.3085 0.2027 0.096 Uiso 1 1 calc R
C9 C 0.16827(14) 1.1498(2) 0.36697(19) 0.0345(7) Uani 1 1 d .
C10 C 0.22878(14) 1.2049(2) 0.37206(18) 0.0306(6) Uani 1 1 d .
C11 C 0.22395(15) 1.3089(2) 0.33347(19) 0.0349(7) Uani 1 1 d .
C12 C 0.17525(17) 1.3804(3) 0.3431(2) 0.0446(8) Uani 1 1 d .
H12A H 0.1443 1.3619 0.3718 0.053 Uiso 1 1 calc R
C13 C 0.1724(2) 1.4781(3) 0.3107(3) 0.0585(10) Uani 1 1 d .
H13A H 0.1394 1.5248 0.3173 0.070 Uiso 1 1 calc R
C14 C 0.2175(3) 1.5064(3) 0.2690(3) 0.0663(12) Uani 1 1 d .
H14A H 0.2151 1.5724 0.2470 0.080 Uiso 1 1 calc R
C15 C 0.2671(2) 1.4374(3) 0.2592(2) 0.0637(11) Uani 1 1 d .
H15A H 0.2982 1.4571 0.2309 0.076 Uiso 1 1 calc R
C16 C 0.27012(19) 1.3389(3) 0.2917(2) 0.0474(8) Uani 1 1 d .
H16A H 0.3035 1.2926 0.2853 0.057 Uiso 1 1 calc R
C17 C 0.3661(3) 1.1769(4) 0.6055(2) 0.0870(15) Uani 1 1 d .
H17A H 0.3805 1.1066 0.6066 0.131 Uiso 1 1 calc R
H17B H 0.3191 1.1803 0.6096 0.131 Uiso 1 1 calc R
H17C H 0.3999 1.2128 0.6536 0.131 Uiso 1 1 calc R
C18 C 0.45080(19) 1.2358(4) 0.4867(4) 0.0885(16) Uani 1 1 d .
H18A H 0.4458 1.2678 0.4324 0.133 Uiso 1 1 calc R
H18B H 0.4665 1.1663 0.4863 0.133 Uiso 1 1 calc R
H18C H 0.4856 1.2726 0.5332 0.133 Uiso 1 1 calc R
C19 C 0.3353(2) 1.3706(3) 0.5098(3) 0.0724(13) Uani 1 1 d .
H19A H 0.3328 1.4072 0.4583 0.109 Uiso 1 1 calc R
H19B H 0.3695 1.4032 0.5596 0.109 Uiso 1 1 calc R
H19C H 0.2887 1.3706 0.5154 0.109 Uiso 1 1 calc R
C20 C 0.35135(15) 0.9258(3) 0.25531(19) 0.0370(7) Uani 1 1 d .
C21 C 0.40273(17) 1.0020(3) 0.2709(2) 0.0450(8) Uani 1 1 d .
C22 C 0.45952(19) 0.9986(3) 0.2408(3) 0.0594(10) Uani 1 1 d .
C23 C 0.4666(2) 0.9183(4) 0.1931(3) 0.0635(11) Uani 1 1 d .
C24 C 0.41721(19) 0.8412(3) 0.1737(2) 0.0537(9) Uani 1 1 d .
C25 C 0.36099(17) 0.8463(3) 0.2036(2) 0.0422(8) Uani 1 1 d .
C26 C 0.27277(15) 0.8224(2) 0.33803(19) 0.0348(7) Uani 1 1 d .
C27 C 0.32819(17) 0.7538(2) 0.3790(2) 0.0400(7) Uani 1 1 d .
C28 C 0.32220(18) 0.6752(3) 0.4320(2) 0.0467(8) Uani 1 1 d .
C29 C 0.2591(2) 0.6610(3) 0.4466(2) 0.0490(9) Uani 1 1 d .
C30 C 0.20215(19) 0.7240(3) 0.4055(2) 0.0469(8) Uani 1 1 d .
C31 C 0.20992(16) 0.8018(2) 0.3541(2) 0.0372(7) Uani 1 1 d .
C32 C 0.21279(15) 0.9528(2) 0.19807(19) 0.0339(7) Uani 1 1 d .
C33 C 0.16231(16) 0.8828(2) 0.1482(2) 0.0383(7) Uani 1 1 d .
C34 C 0.10986(16) 0.9066(3) 0.0696(2) 0.0473(9) Uani 1 1 d .
C35 C 0.10741(18) 1.0022(3) 0.0357(2) 0.0516(9) Uani 1 1 d .
C36 C 0.15686(18) 1.0745(3) 0.0809(2) 0.0470(8) Uani 1 1 d .
C37 C 0.20705(17) 1.0487(3) 0.1600(2) 0.0405(8) Uani 1 1 d .

loop_
_atom_site_aniso_label
_atom_site_aniso_U_11
_atom_site_aniso_U_22
_atom_site_aniso_U_33
_atom_site_aniso_U_23
_atom_site_aniso_U_13
_atom_site_aniso_U_12
Ge1 0.02852(18) 0.0303(2) 0.0343(2) -0.00104(13) 0.00854(14) 0.00110(12)
B1 0.0319(17) 0.0313(19) 0.0376(19) -0.0048(15) 0.0110(15) -0.0005(14)
Cl1 0.0420(5) 0.0475(5) 0.0534(5) 0.0007(4) -0.0014(4) 0.0109(4)
Si1 0.0262(4) 0.0535(6) 0.0501(5) -0.0107(4) 0.0064(4) 0.0041(4)
Si2 0.0354(5) 0.0363(5) 0.0445(5) -0.0041(4) 0.0013(4) -0.0029(4)
F1 0.0608(13) 0.0534(13) 0.0730(14) -0.0187(11) 0.0358(11) -0.0179(10)
F2 0.0753(17) 0.114(2) 0.128(2) -0.0291(19) 0.0644(17) -0.0462(16)
F3 0.0726(17) 0.140(3) 0.127(2) -0.017(2) 0.0742(17) -0.0038(16)
F4 0.0888(17) 0.0815(17) 0.0788(16) -0.0130(13) 0.0495(14) 0.0211(13)
F5 0.0582(12) 0.0518(13) 0.0690(13) -0.0192(10) 0.0274(11) -0.0041(10)
F6 0.0343(10) 0.0536(12) 0.0696(13) 0.0121(10) 0.0138(9) 0.0081(8)
F7 0.0723(14) 0.0470(13) 0.0771(15) 0.0189(11) 0.0146(12) 0.0177(11)
F8 0.1026(18) 0.0500(13) 0.0747(15) 0.0183(12) 0.0438(14) -0.0002(12)
F9 0.0654(14) 0.0638(15) 0.0848(15) 0.0043(12) 0.0471(12) -0.0094(11)
F10 0.0351(9) 0.0458(11) 0.0544(11) -0.0019(9) 0.0182(8) 0.0033(8)
F11 0.0480(11) 0.0452(12) 0.0520(11) -0.0137(9) 0.0142(9) -0.0080(9)
F12 0.0437(11) 0.1046(19) 0.0469(11) -0.0232(12) 0.0090(9) -0.0189(12)
F13 0.0564(14) 0.126(2) 0.0362(12) 0.0122(12) 0.0014(10) 0.0142(13)
F14 0.0866(16) 0.0684(15) 0.0527(13) 0.0229(11) 0.0251(12) 0.0186(12)
F15 0.0650(13) 0.0425(11) 0.0473(11) 0.0025(9) 0.0141(10) -0.0053(9)
N1 0.0419(14) 0.0315(14) 0.0336(14) -0.0032(11) 0.0139(12) -0.0055(11)
N2 0.0274(12) 0.0289(13) 0.0382(14) -0.0036(11) 0.0077(11) 0.0017(10)
C1 0.064(2) 0.0394(19) 0.0397(19) 0.0004(15) 0.0186(17) -0.0046(17)
C2 0.090(3) 0.058(3) 0.051(2) 0.0069(19) 0.035(2) -0.011(2)
C3 0.088(3) 0.092(4) 0.072(3) 0.009(3) 0.057(3) -0.018(3)
C4 0.056(2) 0.074(3) 0.069(3) 0.006(2) 0.038(2) 0.000(2)
C5 0.0369(17) 0.0420(18) 0.0378(17) -0.0072(14) 0.0165(14) -0.0081(14)
C6 0.039(2) 0.069(3) 0.080(3) -0.022(2) 0.004(2) -0.0042(18)
C7 0.040(2) 0.085(3) 0.086(3) -0.012(2) 0.025(2) 0.0135(19)
C8 0.057(2) 0.077(3) 0.046(2) -0.005(2) 0.0010(18) 0.010(2)
C9 0.0268(14) 0.0413(18) 0.0358(16) -0.0062(14) 0.0114(13) 0.0007(13)
C10 0.0315(15) 0.0316(16) 0.0290(15) -0.0040(12) 0.0111(12) 0.0047(12)
C11 0.0342(16) 0.0340(17) 0.0313(16) -0.0013(13) 0.0051(13) 0.0009(13)
C12 0.0385(17) 0.042(2) 0.0468(19) -0.0056(16) 0.0066(15) 0.0043(15)
C13 0.057(2) 0.045(2) 0.059(2) -0.0026(18) 0.002(2) 0.0150(17)
C14 0.098(3) 0.039(2) 0.051(2) 0.0107(18) 0.013(2) 0.011(2)
C15 0.100(3) 0.047(2) 0.050(2) 0.0078(18) 0.034(2) -0.006(2)
C16 0.060(2) 0.0395(19) 0.048(2) 0.0010(16) 0.0264(17) 0.0042(16)
C17 0.138(4) 0.065(3) 0.042(2) -0.005(2) 0.012(3) 0.000(3)
C18 0.037(2) 0.091(4) 0.124(4) -0.020(3) 0.010(2) -0.017(2)
C19 0.076(3) 0.050(2) 0.063(3) -0.018(2) -0.010(2) 0.005(2)
C20 0.0324(16) 0.0412(18) 0.0365(17) 0.0021(14) 0.0108(13) 0.0058(13)
C21 0.0406(18) 0.051(2) 0.0447(19) -0.0027(16) 0.0174(15) -0.0023(16)
C22 0.040(2) 0.076(3) 0.067(3) -0.003(2) 0.0251(19) -0.0127(19)
C23 0.047(2) 0.090(3) 0.065(3) -0.002(2) 0.034(2) 0.008(2)
C24 0.055(2) 0.064(3) 0.047(2) -0.0047(18) 0.0247(18) 0.0162(19)
C25 0.0381(17) 0.046(2) 0.0427(18) 0.0010(15) 0.0143(14) 0.0064(15)
C26 0.0324(15) 0.0335(17) 0.0359(16) -0.0060(13) 0.0088(13) -0.0019(13)
C27 0.0365(17) 0.0361(18) 0.0456(19) -0.0028(15) 0.0122(15) 0.0008(13)
C28 0.052(2) 0.0319(18) 0.049(2) 0.0024(15) 0.0089(17) 0.0061(15)
C29 0.068(2) 0.0339(19) 0.048(2) 0.0012(16) 0.0248(18) -0.0056(17)
C30 0.054(2) 0.041(2) 0.052(2) -0.0084(16) 0.0279(17) -0.0091(16)
C31 0.0376(17) 0.0318(17) 0.0422(18) -0.0079(14) 0.0141(14) -0.0031(13)
C32 0.0313(15) 0.0391(18) 0.0336(16) -0.0041(13) 0.0144(13) 0.0038(13)
C33 0.0356(16) 0.0432(19) 0.0386(18) -0.0078(14) 0.0162(14) -0.0003(14)
C34 0.0308(16) 0.074(3) 0.0377(18) -0.0148(18) 0.0124(14) -0.0065(16)
C35 0.0388(19) 0.084(3) 0.0309(18) 0.0029(18) 0.0114(15) 0.0133(19)
C36 0.052(2) 0.054(2) 0.0382(19) 0.0088(17) 0.0206(17) 0.0129(17)
C37 0.0396(18) 0.047(2) 0.0384(18) -0.0026(15) 0.0177(15) 0.0022(15)

loop_
_atom_type_symbol
_atom_type_description
_atom_type_scat_dispersion_real
_atom_type_scat_dispersion_imag
_atom_type_scat_source
C C 0.0033 0.0016 'International Tables Vol C Tables 4.2.6.8 and 6.1.1.4'
H H 0.0000 0.0000 'International Tables Vol C Tables 4.2.6.8 and 6.1.1.4'
B B 0.0013 0.0007 'International Tables Vol C Tables 4.2.6.8 and 6.1.1.4'
N N 0.0061 0.0033 'International Tables Vol C Tables 4.2.6.8 and 6.1.1.4'
Si Si 0.0817 0.0704 'International Tables Vol C Tables 4.2.6.8 and 6.1.1.4'
Cl Cl 0.1484 0.1585 'International Tables Vol C Tables 4.2.6.8 and 6.1.1.4'
Ge Ge 0.1547 1.8001 'International Tables Vol C Tables 4.2.6.8 and 6.1.1.4'
F F 0.0171 0.0103 'International Tables Vol C Tables 4.2.6.8 and 6.1.1.4'

loop_
_geom_angle_atom_site_label_1
_geom_angle_atom_site_label_2
_geom_angle_atom_site_label_3
_geom_angle
N2 Ge1 N1 90.42(10)
N2 Ge1 Cl1 106.59(7)
N1 Ge1 Cl1 98.71(8)
N2 Ge1 B1 139.43(12)
N1 Ge1 B1 110.29(12)
Cl1 Ge1 B1 104.26(9)
C20 B1 C32 106.0(2)
C20 B1 C26 115.7(3)
C32 B1 C26 116.5(2)
C20 B1 Ge1 107.6(2)
C32 B1 Ge1 115.4(2)
C26 B1 Ge1 95.51(19)
C8 Si1 C6 106.7(2)
C8 Si1 C7 107.7(2)
C6 Si1 C7 108.3(2)
C8 Si1 C9 113.53(16)
C6 Si1 C9 105.92(16)
C7 Si1 C9 114.28(17)
N2 Si2 C18 108.71(18)
N2 Si2 C19 111.66(14)
C18 Si2 C19 110.0(2)
N2 Si2 C17 108.32(18)
C18 Si2 C17 113.8(2)
C19 Si2 C17 104.4(2)
C1 N1 C5 121.7(3)
C1 N1 Ge1 124.6(2)
C5 N1 Ge1 113.6(2)
C10 N2 Si2 122.76(19)
C10 N2 Ge1 108.75(18)
Si2 N2 Ge1 124.82(13)
N1 C1 C2 121.9(4)
C1 C2 C3 118.6(4)
C4 C3 C2 119.8(4)
C3 C4 C5 121.0(4)
N1 C5 C4 116.9(3)
N1 C5 C9 121.4(3)
C4 C5 C9 121.6(3)
C10 C9 C5 118.5(3)
C10 C9 Si1 125.4(2)
C5 C9 Si1 116.1(2)
C9 C10 N2 123.6(3)
C9 C10 C11 121.8(3)
N2 C10 C11 114.5(2)
C16 C11 C12 118.4(3)
C16 C11 C10 121.1(3)
C12 C11 C10 120.4(3)
C13 C12 C11 120.9(3)
C14 C13 C12 120.2(4)
C13 C14 C15 120.3(4)
C14 C15 C16 119.6(4)
C11 C16 C15 120.5(3)
C21 C20 C25 113.4(3)
C21 C20 B1 127.5(3)
C25 C20 B1 119.0(3)
F1 C21 C20 120.0(3)
F1 C21 C22 116.5(3)
C20 C21 C22 123.4(3)
C23 C22 F2 120.6(3)
C23 C22 C21 120.1(4)
F2 C22 C21 119.4(4)
C22 C23 F3 120.1(4)
C22 C23 C24 119.8(3)
F3 C23 C24 120.1(4)
F4 C24 C23 121.3(3)
F4 C24 C25 119.4(4)
C23 C24 C25 119.3(3)
F5 C25 C24 117.1(3)
F5 C25 C20 119.0(3)
C24 C25 C20 123.9(3)
C31 C26 C27 113.1(3)
C31 C26 B1 122.0(3)
C27 C26 B1 124.6(3)
F6 C27 C28 115.6(3)
F6 C27 C26 120.7(3)
C28 C27 C26 123.7(3)
F7 C28 C29 120.2(3)
F7 C28 C27 119.8(3)
C29 C28 C27 120.0(3)
F8 C29 C28 120.4(3)
F8 C29 C30 120.9(3)
C28 C29 C30 118.6(3)
F9 C30 C31 120.5(3)
F9 C30 C29 119.5(3)
C31 C30 C29 120.0(3)
F10 C31 C30 116.2(3)
F10 C31 C26 119.3(3)
C30 C31 C26 124.5(3)
C37 C32 C33 113.6(3)
C37 C32 B1 121.0(3)
C33 C32 B1 124.7(3)
F11 C33 C34 115.5(3)
F11 C33 C32 120.9(3)
C34 C33 C32 123.6(3)
F12 C34 C35 120.2(3)
F12 C34 C33 120.0(3)
C35 C34 C33 119.8(3)
F13 C35 C34 120.6(4)
F13 C35 C36 119.9(4)
C34 C35 C36 119.5(3)
F14 C36 C37 120.8(3)
F14 C36 C35 120.2(3)
C37 C36 C35 119.0(3)
F15 C37 C36 116.5(3)
F15 C37 C32 118.9(3)
C36 C37 C32 124.5(3)

loop_
_geom_bond_atom_site_label_1
_geom_bond_atom_site_label_2
_geom_bond_distance
Ge1 N2 1.860(2)
Ge1 N1 1.981(3)
Ge1 Cl1 2.1709(9)
Ge1 B1 2.186(3)
B1 C20 1.625(4)
B1 C32 1.629(4)
B1 C26 1.632(5)
Si1 C8 1.854(4)
Si1 C6 1.872(4)
Si1 C7 1.879(4)
Si1 C9 1.913(3)
Si2 N2 1.792(2)
Si2 C18 1.836(4)
Si2 C19 1.851(4)
Si2 C17 1.853(4)
F1 C21 1.349(4)
F2 C22 1.355(5)
F3 C23 1.348(4)
F4 C24 1.348(4)
F5 C25 1.345(4)
F6 C27 1.340(4)
F7 C28 1.343(4)
F8 C29 1.337(4)
F9 C30 1.347(4)
F10 C31 1.351(3)
F11 C33 1.353(4)
F12 C34 1.345(4)
F13 C35 1.345(4)
F14 C36 1.346(4)
F15 C37 1.347(4)
N1 C1 1.346(4)
N1 C5 1.361(4)
N2 C10 1.402(3)
C1 C2 1.347(5)
C2 C3 1.378(6)
C3 C4 1.368(6)
C4 C5 1.400(5)
C5 C9 1.470(4)
C9 C10 1.377(4)
C10 C11 1.488(4)
C11 C16 1.382(4)
C11 C12 1.392(4)
C12 C13 1.375(5)
C13 C14 1.358(6)
C14 C15 1.385(6)
C15 C16 1.386(5)
C20 C21 1.382(5)
C20 C25 1.398(5)
C21 C22 1.382(5)
C22 C23 1.346(6)
C23 C24 1.363(6)
C24 C25 1.370(5)
C26 C31 1.389(4)
C26 C27 1.394(4)
C27 C28 1.379(5)
C28 C29 1.369(5)
C29 C30 1.369(5)
C30 C31 1.365(5)
C32 C37 1.387(4)
C32 C33 1.390(4)
C33 C34 1.380(5)
C34 C35 1.360(5)
C35 C36 1.376(5)
C36 C37 1.372(5)
